data_7224769
loop_
_publ_author_name
'Nivetha, K.'
'Kalainathan, S.'
'Yamada, Manabu'
'Kondo, Yoshihiko'
'Hamada, Fumio'

_publ_section_title
;
 Investigation on the growth, structural, HOMO-LUMO and optical studies of
 1-Ethyl -2-[2-(4-hydroxy-phenyl)-vinyl]-pyridinium iodide (HSPI) - A new
 stilbazolium derivative for third-order NLO applications
;
_journal_name_full 'RSC Adv.'
_journal_paper_doi 10.1039/C6RA02544G
_journal_year 2016
_chemical_formula_moiety 'C15 H16 I N O'
_chemical_formula_sum 'C15 H16 I N O'
_chemical_formula_weight 353.20
_space_group_IT_number 15
_symmetry_cell_setting monoclinic
_symmetry_Int_Tables_number 15
_symmetry_space_group_name_Hall '-C 2yc'
_symmetry_space_group_name_H-M 'C 1 2/c 1'
_atom_sites_solution_hydrogens geom
_atom_sites_solution_primary direct
_atom_sites_solution_secondary difmap
_audit_update_record
;
2015-08-18 deposited with the CCDC.
2016-03-28 downloaded from the CCDC.
;
_cell_angle_alpha 90.0000
_cell_angle_beta 110.524(3)
_cell_angle_gamma 90.0000
_cell_formula_units_Z 8
_cell_length_a 13.4644(13)
_cell_length_b 15.4909(13)
_cell_length_c 14.8626(13)
_cell_measurement_reflns_used 9176
_cell_measurement_temperature 110
_cell_measurement_theta_max 27.47
_cell_measurement_theta_min 3.01
_cell_volume 2903.2(5)
_computing_cell_refinement 'RAPID AUTO'
_computing_data_collection 'RAPID AUTO (Rigaku, ????)'
_computing_data_reduction 'RAPID AUTO'
_computing_molecular_graphics 'CrystalStructure 4.0'
_computing_publication_material 'CrystalStructure 4.0 (Rigaku, 2010)'
_computing_structure_refinement 'SHELXL97 (Sheldrick, 2008)'
_computing_structure_solution 'SHELXS97 (Sheldrick, 2008)'
_diffrn_ambient_temperature 110
_diffrn_detector_area_resol_mean 10.000
_diffrn_measured_fraction_theta_full 0.993
_diffrn_measured_fraction_theta_max 0.993
_diffrn_measurement_device_type 'Rigaku R-AXIS RAPID'
_diffrn_measurement_method \w
_diffrn_radiation_type 'Mo K\a'
_diffrn_radiation_wavelength 0.71075
_diffrn_reflns_av_R_equivalents 0.0663
_diffrn_reflns_limit_h_max 17
_diffrn_reflns_limit_h_min -17
_diffrn_reflns_limit_k_max 20
_diffrn_reflns_limit_k_min -16
_diffrn_reflns_limit_l_max 19
_diffrn_reflns_limit_l_min -19
_diffrn_reflns_number 13451
_diffrn_reflns_theta_full 27.48
_diffrn_reflns_theta_max 27.48
_diffrn_standards_number 0
_exptl_absorpt_coefficient_mu 2.196
_exptl_absorpt_correction_T_max 0.719
_exptl_absorpt_correction_T_min 0.249
_exptl_absorpt_correction_type multi-scan
_exptl_absorpt_process_details 'ABSCOR (Rigaku, 1995)'
_exptl_crystal_colour brown
_exptl_crystal_density_diffrn 1.616
_exptl_crystal_density_method 'not measured'
_exptl_crystal_description block
_exptl_crystal_F_000 1392.00
_exptl_crystal_size_max 0.200
_exptl_crystal_size_mid 0.200
_exptl_crystal_size_min 0.150
_refine_diff_density_max 1.410
_refine_diff_density_min -1.950
_refine_ls_extinction_method none
_refine_ls_goodness_of_fit_ref 1.120
_refine_ls_hydrogen_treatment constr
_refine_ls_number_parameters 171
_refine_ls_number_reflns 3313
_refine_ls_number_restraints 0
_refine_ls_R_factor_gt 0.0478
_refine_ls_shift/su_max 0.000
_refine_ls_structure_factor_coef Fsqd
_refine_ls_weighting_details 'w = 1/[\s^2^(Fo^2^)+(0.0481P)^2^+8.5863P] where P=(Fo^2^+2Fc^2^)/3'
_refine_ls_weighting_scheme calc
_refine_ls_wR_factor_ref 0.1128
_reflns_number_gt 2619
_reflns_number_total 3313
_reflns_threshold_expression F^2^>2.0\s(F^2^)
_cod_data_source_file c6ra02544g1.cif
_cod_data_source_block 20150721HBSI
_cod_database_code 7224769

loop_
_symmetry_equiv_pos_site_id
_symmetry_equiv_pos_as_xyz
1 +X,+Y,+Z
2 -X,+Y,1/2-Z
3 -X,-Y,-Z
4 +X,-Y,1/2+Z
5 1/2+X,1/2+Y,+Z
6 1/2-X,1/2+Y,1/2-Z
7 1/2-X,1/2-Y,-Z
8 1/2+X,1/2-Y,1/2+Z

loop_
_atom_site_label
_atom_site_type_symbol
_atom_site_fract_x
_atom_site_fract_y
_atom_site_fract_z
_atom_site_U_iso_or_equiv
_atom_site_adp_type
_atom_site_occupancy
_atom_site_symmetry_multiplicity
_atom_site_calc_flag
_atom_site_refinement_flags
I1 I 0.49462(2) 0.232025(19) 0.48080(2) 0.03192(14) Uani 1.0 8 d .
O1 O 0.1204(3) 0.4619(3) 0.6099(3) 0.0345(8) Uani 1.0 8 d .
N1 N 0.7861(3) 0.4506(3) 0.6169(3) 0.0253(8) Uani 1.0 8 d .
C1 C 0.2218(4) 0.4756(3) 0.6143(4) 0.0253(10) Uani 1.0 8 d .
C2 C 0.2593(4) 0.5599(3) 0.6280(4) 0.0265(10) Uani 1.0 8 d .
C3 C 0.3625(4) 0.5769(3) 0.6345(4) 0.0256(10) Uani 1.0 8 d .
C4 C 0.4300(4) 0.5117(3) 0.6257(4) 0.0258(10) Uani 1.0 8 d .
C5 C 0.3901(4) 0.4264(3) 0.6111(4) 0.0269(10) Uani 1.0 8 d .
C6 C 0.2869(4) 0.4086(3) 0.6048(4) 0.0266(10) Uani 1.0 8 d .
C7 C 0.5370(4) 0.5337(4) 0.6310(4) 0.0271(10) Uani 1.0 8 d .
C8 C 0.6109(4) 0.4798(4) 0.6235(4) 0.0279(10) Uani 1.0 8 d .
C9 C 0.7152(4) 0.5093(3) 0.6281(4) 0.0268(10) Uani 1.0 8 d .
C10 C 0.7484(4) 0.5954(3) 0.6427(4) 0.0313(11) Uani 1.0 8 d .
C11 C 0.8467(4) 0.6198(4) 0.6460(4) 0.0334(11) Uani 1.0 8 d .
C12 C 0.9169(4) 0.5584(4) 0.6344(4) 0.0321(11) Uani 1.0 8 d .
C13 C 0.8840(4) 0.4746(4) 0.6200(4) 0.0308(11) Uani 1.0 8 d .
C14 C 0.7605(4) 0.3567(3) 0.6008(4) 0.0287(11) Uani 1.0 8 d .
C15 C 0.7789(5) 0.3110(4) 0.6946(4) 0.0423(13) Uani 1.0 8 d .
H1 H 0.1061 0.4090 0.6015 0.0414 Uiso 1.0 8 calc R
H2 H 0.2144 0.6056 0.6327 0.0318 Uiso 1.0 8 calc R
H3 H 0.3881 0.6345 0.6453 0.0307 Uiso 1.0 8 calc R
H4 H 0.5513 0.5915 0.6427 0.0282 Uiso 1.0 8 calc R
H5 H 0.4346 0.3807 0.6055 0.0323 Uiso 1.0 8 calc R
H6 H 0.2606 0.3511 0.5940 0.0319 Uiso 1.0 8 calc R
H7 H 0.5893 0.4235 0.6085 0.0356 Uiso 1.0 8 calc R
H10 H 0.7012 0.6378 0.6505 0.0375 Uiso 1.0 8 calc R
H11 H 0.8675 0.6787 0.6563 0.0401 Uiso 1.0 8 calc R
H12 H 0.9857 0.5745 0.6365 0.0385 Uiso 1.0 8 calc R
H13 H 0.9309 0.4320 0.6118 0.0370 Uiso 1.0 8 calc R
H14A H 0.8055 0.3304 0.5679 0.0344 Uiso 1.0 8 calc R
H14B H 0.6855 0.3498 0.5587 0.0344 Uiso 1.0 8 calc R
H15A H 0.7591 0.2501 0.6823 0.0508 Uiso 1.0 8 calc R
H15B H 0.7356 0.3379 0.7279 0.0508 Uiso 1.0 8 calc R
H15C H 0.8540 0.3152 0.7349 0.0508 Uiso 1.0 8 calc R

loop_
_atom_site_aniso_label
_atom_site_aniso_U_11
_atom_site_aniso_U_22
_atom_site_aniso_U_33
_atom_site_aniso_U_12
_atom_site_aniso_U_13
_atom_site_aniso_U_23
I1 0.02440(19) 0.0281(2) 0.0441(3) -0.00220(11) 0.01305(15) -0.00217(14)
O1 0.0184(17) 0.0343(19) 0.052(3) -0.0037(14) 0.0139(16) -0.0038(17)
N1 0.0185(19) 0.0273(19) 0.030(2) -0.0027(15) 0.0087(17) -0.0032(17)
C1 0.015(2) 0.032(3) 0.028(3) 0.0004(18) 0.0060(19) 0.002(2)
C2 0.023(3) 0.029(3) 0.029(3) 0.0032(18) 0.010(2) 0.002(2)
C3 0.020(3) 0.025(3) 0.032(3) -0.0023(17) 0.010(2) 0.000(2)
C4 0.018(3) 0.032(3) 0.027(3) 0.0006(18) 0.0066(19) 0.002(2)
C5 0.024(3) 0.027(3) 0.033(3) 0.0021(18) 0.014(2) -0.002(2)
C6 0.024(3) 0.025(3) 0.033(3) -0.0032(18) 0.013(2) -0.005(2)
C7 0.024(3) 0.031(3) 0.026(3) -0.001(2) 0.008(2) 0.000(2)
C8 0.021(3) 0.032(3) 0.032(3) -0.0017(19) 0.011(2) -0.002(3)
C9 0.020(3) 0.034(3) 0.027(3) 0.0019(18) 0.008(2) 0.002(2)
C10 0.026(3) 0.033(3) 0.037(3) -0.001(2) 0.013(3) -0.001(3)
C11 0.029(3) 0.035(3) 0.036(3) -0.008(2) 0.011(3) -0.001(3)
C12 0.019(3) 0.046(3) 0.030(3) -0.006(2) 0.009(2) 0.001(3)
C13 0.015(3) 0.040(3) 0.035(3) 0.0005(19) 0.006(2) -0.002(3)
C14 0.021(3) 0.029(3) 0.037(3) 0.0008(18) 0.012(2) -0.005(3)
C15 0.044(3) 0.035(3) 0.043(4) 0.001(3) 0.009(3) -0.003(3)

loop_
_atom_type_symbol
_atom_type_description
_atom_type_scat_dispersion_real
_atom_type_scat_dispersion_imag
_atom_type_scat_source
C C 0.003 0.002
;
International Tables for Crystallography
(1992, Vol. C, Tables 4.2.6.8 and 6.1.1.4)
;
H H 0.000 0.000
;
International Tables for Crystallography
(1992, Vol. C, Table 6.1.1.4)
;
O O 0.011 0.006
;
International Tables for Crystallography
(1992, Vol. C, Tables 4.2.6.8 and 6.1.1.4)
;
N N 0.006 0.003
;
International Tables for Crystallography
(1992, Vol. C, Tables 4.2.6.8 and 6.1.1.4)
;
I I -0.474 1.812
;
International Tables for Crystallography
(1992, Vol. C, Tables 4.2.6.8 and 6.1.1.4)
;

loop_
_geom_angle_atom_site_label_1
_geom_angle_atom_site_label_2
_geom_angle_atom_site_label_3
_geom_angle
_geom_angle_publ_flag
C9 N1 C13 121.7(4) yes
C9 N1 C14 122.3(4) yes
C13 N1 C14 116.1(4) yes
O1 C1 C2 117.5(5) yes
O1 C1 C6 122.3(5) yes
C2 C1 C6 120.3(5) yes
C1 C2 C3 119.6(5) yes
C2 C3 C4 121.8(5) yes
C3 C4 C5 117.8(5) yes
C3 C4 C7 119.4(5) yes
C5 C4 C7 122.8(5) yes
C4 C5 C6 120.9(5) yes
C1 C6 C5 119.6(5) yes
C4 C7 C8 127.1(5) yes
C7 C8 C9 122.4(5) yes
N1 C9 C8 119.2(4) yes
N1 C9 C10 116.9(5) yes
C8 C9 C10 123.8(5) yes
C9 C10 C11 121.6(5) yes
C10 C11 C12 119.9(5) yes
C11 C12 C13 118.2(5) yes
N1 C13 C12 121.6(5) yes
N1 C14 C15 110.8(4) yes
C1 O1 H1 109.475 no
C1 C2 H2 120.203 no
C3 C2 H2 120.200 no
C2 C3 H3 119.120 no
C4 C3 H3 119.116 no
C4 C5 H5 119.534 no
C6 C5 H5 119.543 no
C1 C6 H6 120.195 no
C5 C6 H6 120.192 no
C4 C7 H4 112.106 no
C8 C7 H4 120.775 no
C7 C8 H7 115.496 no
C9 C8 H7 121.740 no
C9 C10 H10 119.184 no
C11 C10 H10 119.193 no
C10 C11 H11 120.026 no
C12 C11 H11 120.035 no
C11 C12 H12 120.903 no
C13 C12 H12 120.890 no
N1 C13 H13 119.182 no
C12 C13 H13 119.184 no
N1 C14 H14A 109.490 no
N1 C14 H14B 109.484 no
C15 C14 H14A 109.481 no
C15 C14 H14B 109.482 no
H14A C14 H14B 108.061 no
C14 C15 H15A 109.476 no
C14 C15 H15B 109.467 no
C14 C15 H15C 109.466 no
H15A C15 H15B 109.475 no
H15A C15 H15C 109.475 no
H15B C15 H15C 109.468 no

loop_
_geom_bond_atom_site_label_1
_geom_bond_atom_site_label_2
_geom_bond_distance
_geom_bond_publ_flag
O1 C1 1.361(6) yes
N1 C9 1.370(7) yes
N1 C13 1.355(7) yes
N1 C14 1.495(6) yes
C1 C2 1.389(7) yes
C1 C6 1.397(7) yes
C2 C3 1.384(7) yes
C3 C4 1.395(7) yes
C4 C5 1.414(7) yes
C4 C7 1.455(7) yes
C5 C6 1.388(7) yes
C7 C8 1.333(8) yes
C8 C9 1.455(8) yes
C9 C10 1.399(7) yes
C10 C11 1.361(8) yes
C11 C12 1.393(8) yes
C12 C13 1.364(8) yes
C14 C15 1.506(8) yes
O1 H1 0.840 no
C2 H2 0.950 no
C3 H3 0.950 no
C5 H5 0.950 no
C6 H6 0.950 no
C7 H4 0.919 no
C8 H7 0.922 no
C10 H10 0.950 no
C11 H11 0.950 no
C12 H12 0.950 no
C13 H13 0.950 no
C14 H14A 0.990 no
C14 H14B 0.990 no
C15 H15A 0.980 no
C15 H15B 0.980 no
C15 H15C 0.980 no

loop_
_geom_contact_atom_site_label_1
_geom_contact_atom_site_label_2
_geom_contact_distance
_geom_contact_publ_flag
_geom_contact_site_symmetry_2
N1 C11 2.734(7) no .
C1 C4 2.805(7) no .
C2 C5 2.784(7) no .
C3 C6 2.778(7) no .
C5 C8 3.028(7) no .
C7 C10 2.950(8) no .
C8 C14 2.879(8) no .
C8 C15 3.376(8) no .
C9 C12 2.790(8) no .
C9 C15 3.249(7) no .
C10 C13 2.717(8) no .
C13 C15 3.281(8) no .
I1 O1 3.431(4) no 7_556
O1 I1 3.431(4) no 7_556
O1 C12 3.252(7) no 1_455
O1 C12 3.501(7) no 3_666
O1 C13 3.244(7) no 1_455
O1 C13 3.535(7) no 3_666
N1 C1 3.588(7) no 3_666
N1 C2 3.476(7) no 3_666
N1 C3 3.593(6) no 3_666
C1 N1 3.588(7) no 3_666
C1 C12 3.548(7) no 3_666
C1 C13 3.357(7) no 3_666
C2 N1 3.476(7) no 3_666
C2 C10 3.490(8) no 2_656
C2 C13 3.549(7) no 3_666
C2 C14 3.558(7) no 3_666
C3 N1 3.593(6) no 3_666
C3 C7 3.334(7) no 2_656
C3 C14 3.459(7) no 3_666
C4 C4 3.511(6) no 2_656
C4 C7 3.501(7) no 2_656
C4 C8 3.551(8) no 3_666
C5 C9 3.479(7) no 3_666
C5 C10 3.590(7) no 3_666
C6 C10 3.541(8) no 3_666
C6 C11 3.553(7) no 3_666
C7 C3 3.334(7) no 2_656
C7 C4 3.501(7) no 2_656
C8 C4 3.551(8) no 3_666
C9 C5 3.479(7) no 3_666
C10 C2 3.490(8) no 2_656
C10 C5 3.590(7) no 3_666
C10 C6 3.541(8) no 3_666
C11 C6 3.553(7) no 3_666
C12 O1 3.252(7) no 1_655
C12 O1 3.501(7) no 3_666
C12 C1 3.548(7) no 3_666
C12 C12 3.380(6) no 2_756
C13 O1 3.244(7) no 1_655
C13 O1 3.535(7) no 3_666
C13 C1 3.357(7) no 3_666
C13 C2 3.549(7) no 3_666
C14 C2 3.558(7) no 3_666
C14 C3 3.459(7) no 3_666
O1 H2 2.5244 no .
O1 H6 2.6221 no .
N1 H7 2.6431 no .
N1 H10 3.2207 no .
N1 H12 3.2316 no .
N1 H15A 3.3123 no .
N1 H15B 2.6488 no .
N1 H15C 2.6805 no .
C1 H3 3.2510 no .
C1 H5 3.2635 no .
C2 H1 3.0502 no .
C2 H6 3.2738 no .
C3 H4 2.5115 no .
C3 H5 3.2649 no .
C4 H2 3.2816 no .
C4 H6 3.2952 no .
C4 H7 2.6292 no .
C5 H3 3.2655 no .
C5 H4 3.2794 no .
C5 H7 2.6956 no .
C6 H1 2.4181 no .
C6 H2 3.2750 no .
C7 H3 2.6075 no .
C7 H5 2.7009 no .
C7 H10 2.6694 no .
C8 H5 2.7604 no .
C8 H10 2.6998 no .
C8 H14B 2.5829 no .
C8 H15B 2.8685 no .
C9 H4 2.6213 no .
C9 H11 3.2653 no .
C9 H13 3.2286 no .
C9 H14A 3.2752 no .
C9 H14B 2.6531 no .
C9 H15B 3.0059 no .
C10 H4 2.6543 no .
C10 H7 3.3427 no .
C10 H12 3.2454 no .
C11 H13 3.2265 no .
C12 H10 3.2396 no .
C13 H11 3.2273 no .
C13 H14A 2.4770 no .
C13 H14B 3.1635 no .
C13 H15C 3.1088 no .
C14 H7 2.5669 no .
C14 H13 2.5277 no .
C15 H7 2.9843 no .
C15 H13 3.3152 no .
H1 H2 3.3374 no .
H1 H6 2.3042 no .
H2 H3 2.3247 no .
H3 H4 2.3091 no .
H4 H5 3.5816 no .
H4 H7 2.7327 no .
H4 H10 2.1062 no .
H5 H6 2.3339 no .
H5 H7 2.1713 no .
H7 H14A 3.4872 no .
H7 H14B 2.0501 no .
H7 H15A 3.4483 no .
H7 H15B 2.5172 no .
H10 H11 2.2999 no .
H11 H12 2.3562 no .
H12 H13 2.3153 no .
H13 H14A 2.2325 no .
H13 H14B 3.3675 no .
H13 H15C 3.0040 no .
H14A H15A 2.3610 no .
H14A H15B 2.8506 no .
H14A H15C 2.3465 no .
H14B H15A 2.3373 no .
H14B H15B 2.3705 no .
H14B H15C 2.8504 no .
I1 H1 2.6357 no 7_556
I1 H3 3.5146 no 3_666
I1 H4 3.2299 no 3_666
I1 H5 3.2313 no .
I1 H6 3.4675 no 7_556
I1 H7 3.5116 no .
I1 H10 3.3488 no 3_666
I1 H12 3.3936 no 5_445
I1 H13 3.2132 no 7_656
I1 H14A 3.1723 no 7_656
I1 H14B 3.0308 no .
I1 H15C 3.5534 no 8_454
O1 H12 2.6439 no 1_455
O1 H12 3.4779 no 3_666
O1 H13 2.6021 no 1_455
O1 H13 3.5265 no 3_666
O1 H15B 3.1601 no 2_656
O1 H15C 3.1699 no 2_656
C1 H13 3.5676 no 3_666
C1 H15B 3.0711 no 2_656
C2 H4 3.5026 no 2_656
C2 H10 3.3691 no 2_656
C2 H13 3.5880 no 3_666
C2 H14A 3.2159 no 3_666
C2 H14B 3.4141 no 3_666
C2 H15A 3.0554 no 5_455
C3 H4 3.1097 no 2_656
C3 H14A 3.3852 no 3_666
C3 H14B 2.9418 no 3_666
C3 H15A 3.2151 no 5_455
C4 H4 3.5826 no 2_656
C4 H7 3.5434 no 3_666
C4 H14B 3.3977 no 3_666
C6 H15B 2.8289 no 2_656
C7 H3 3.4869 no 2_656
C7 H7 3.4295 no 3_666
C10 H2 3.2000 no 2_656
C10 H6 3.5754 no 3_666
C10 H15A 3.5639 no 6_656
C11 H6 3.3769 no 3_666
C11 H12 3.3042 no 2_756
C12 H1 3.5995 no 1_655
C12 H1 3.4476 no 3_666
C12 H12 3.2010 no 2_756
C13 H1 3.2587 no 1_655
C14 H3 3.5022 no 3_666
C15 H1 3.2549 no 2_656
C15 H2 3.3413 no 5_545
C15 H3 3.3061 no 5_545
C15 H6 3.4216 no 2_656
C15 H10 3.4823 no 6_646
H1 I1 2.6357 no 7_556
H1 C12 3.5995 no 1_455
H1 C12 3.4476 no 3_666
H1 C13 3.2587 no 1_455
H1 C15 3.2549 no 2_656
H1 H12 3.1710 no 1_455
H1 H12 3.3227 no 3_666
H1 H13 2.4418 no 1_455
H1 H15B 2.8981 no 2_656
H1 H15C 2.7198 no 2_656
H2 C10 3.2000 no 2_656
H2 C15 3.3413 no 5_455
H2 H10 3.0577 no 2_656
H2 H12 3.1357 no 1_455
H2 H13 3.5199 no 3_666
H2 H14A 3.0636 no 3_666
H2 H15A 2.3673 no 5_455
H3 I1 3.5146 no 3_666
H3 C7 3.4869 no 2_656
H3 C14 3.5022 no 3_666
H3 C15 3.3061 no 5_455
H3 H3 3.4910 no 2_656
H3 H4 3.0396 no 2_656
H3 H14A 3.3675 no 3_666
H3 H14A 3.2967 no 5_455
H3 H14B 2.8511 no 3_666
H3 H15A 2.6827 no 5_455
H3 H15C 3.2010 no 5_455
H4 I1 3.2299 no 3_666
H4 C2 3.5026 no 2_656
H4 C3 3.1097 no 2_656
H4 C4 3.5826 no 2_656
H4 H3 3.0396 no 2_656
H4 H7 3.5523 no 3_666
H5 I1 3.2313 no .
H5 H11 3.4138 no 5_445
H6 I1 3.4675 no 7_556
H6 C10 3.5754 no 3_666
H6 C11 3.3769 no 3_666
H6 C15 3.4216 no 2_656
H6 H10 3.5686 no 5_445
H6 H11 3.5389 no 3_666
H6 H11 3.0219 no 5_445
H6 H15B 2.6376 no 2_656
H6 H15C 3.4509 no 2_656
H7 I1 3.5116 no .
H7 C4 3.5434 no 3_666
H7 C7 3.4295 no 3_666
H7 H4 3.5523 no 3_666
H10 I1 3.3488 no 3_666
H10 C2 3.3691 no 2_656
H10 C15 3.4823 no 6_656
H10 H2 3.0577 no 2_656
H10 H6 3.5686 no 5_555
H10 H15A 2.9242 no 6_656
H10 H15B 3.5381 no 6_656
H10 H15C 3.4475 no 6_656
H11 H5 3.4138 no 5_555
H11 H6 3.5389 no 3_666
H11 H6 3.0219 no 5_555
H11 H12 3.4249 no 2_756
H11 H15A 3.5715 no 6_656
H11 H15B 3.5572 no 6_656
H12 I1 3.3936 no 5_555
H12 O1 2.6439 no 1_655
H12 O1 3.4779 no 3_666
H12 C11 3.3042 no 2_756
H12 C12 3.2010 no 2_756
H12 H1 3.1710 no 1_655
H12 H1 3.3227 no 3_666
H12 H2 3.1357 no 1_655
H12 H11 3.4249 no 2_756
H12 H12 3.2595 no 2_756
H13 I1 3.2132 no 7_656
H13 O1 2.6021 no 1_655
H13 O1 3.5265 no 3_666
H13 C1 3.5676 no 3_666
H13 C2 3.5880 no 3_666
H13 H1 2.4418 no 1_655
H13 H2 3.5199 no 3_666
H13 H15C 3.4967 no 2_756
H14A I1 3.1723 no 7_656
H14A C2 3.2159 no 3_666
H14A C3 3.3852 no 3_666
H14A H2 3.0636 no 3_666
H14A H3 3.3675 no 3_666
H14A H3 3.2967 no 5_545
H14A H14A 3.2236 no 7_656
H14A H14B 3.3918 no 7_656
H14B I1 3.0308 no .
H14B C2 3.4141 no 3_666
H14B C3 2.9418 no 3_666
H14B C4 3.3977 no 3_666
H14B H3 2.8511 no 3_666
H14B H14A 3.3918 no 7_656
H15A C2 3.0554 no 5_545
H15A C3 3.2151 no 5_545
H15A C10 3.5639 no 6_646
H15A H2 2.3673 no 5_545
H15A H3 2.6827 no 5_545
H15A H10 2.9242 no 6_646
H15A H11 3.5715 no 6_646
H15B O1 3.1601 no 2_656
H15B C1 3.0711 no 2_656
H15B C6 2.8289 no 2_656
H15B H1 2.8981 no 2_656
H15B H6 2.6376 no 2_656
H15B H10 3.5381 no 6_646
H15B H11 3.5572 no 6_646
H15C I1 3.5534 no 8_555
H15C O1 3.1699 no 2_656
H15C H1 2.7198 no 2_656
H15C H3 3.2010 no 5_545
H15C H6 3.4509 no 2_656
H15C H10 3.4475 no 6_646
H15C H13 3.4967 no 2_756

loop_
_geom_hbond_atom_site_label_D
_geom_hbond_atom_site_label_H
_geom_hbond_atom_site_label_A
_geom_hbond_site_symmetry_A
_geom_hbond_distance_DA
_geom_hbond_distance_DH
_geom_hbond_distance_HA
_geom_hbond_angle_DHA
_geom_hbond_publ_flag
O1 H1 I1 7_556 3.431(4) 0.840 2.636 158.5 no

loop_
_geom_torsion_atom_site_label_1
_geom_torsion_atom_site_label_2
_geom_torsion_atom_site_label_3
_geom_torsion_atom_site_label_4
_geom_torsion
_geom_torsion_publ_flag
C9 N1 C13 C12 0.1(7) no
C13 N1 C9 C8 179.6(4) no
C13 N1 C9 C10 0.1(6) no
C9 N1 C14 C15 -83.1(5) no
C14 N1 C9 C8 -0.4(6) no
C14 N1 C9 C10 -179.9(4) no
C13 N1 C14 C15 96.9(5) no
C14 N1 C13 C12 -179.9(4) no
O1 C1 C2 C3 179.0(4) no
O1 C1 C6 C5 -179.3(4) no
C2 C1 C6 C5 1.4(7) no
C6 C1 C2 C3 -1.7(7) no
C1 C2 C3 C4 1.4(7) no
C2 C3 C4 C5 -0.9(7) no
C2 C3 C4 C7 178.6(4) no
C3 C4 C5 C6 0.7(7) no
C3 C4 C7 C8 -179.6(4) no
C5 C4 C7 C8 -0.0(8) no
C7 C4 C5 C6 -178.9(4) no
C4 C5 C6 C1 -0.9(7) no
C4 C7 C8 C9 178.7(4) no
C7 C8 C9 N1 -178.0(4) no
C7 C8 C9 C10 1.5(7) no
N1 C9 C10 C11 -0.2(7) no
C8 C9 C10 C11 -179.7(4) no
C9 C10 C11 C12 0.2(8) no
C10 C11 C12 C13 -0.1(7) no
C11 C12 C13 N1 -0.1(7) no
